data_7010210
loop_
_publ_author_name
'Yeo, Jeremy S. L.'
'Vittal, Jagadese J.'
'Henderson, William'
'Andy Hor, T. S.'

_publ_section_title
;
 Probing the Lewis basicity of the metalloligand [Pt2(\m-Se)2(PPh3)4]
 on tin substrates by electrospray mass spectrometry
;
_journal_issue 3
_journal_name_full 'Journal of the Chemical Society, Dalton Transactions'
_journal_page_first 315
_journal_paper_doi 10.1039/b006907h
_journal_year 2001
_chemical_formula_sum 'C80 H78 Cl F6 P5 Pt2 Se2 Sn2'
_chemical_formula_weight 2129.20
_chemical_name_systematic
; 
 ? 
;
_space_group_IT_number 2
_symmetry_cell_setting triclinic
_symmetry_space_group_name_Hall '-P 1'
_symmetry_space_group_name_H-M 'P -1'
_atom_sites_solution_hydrogens geom
_atom_sites_solution_primary direct
_atom_sites_solution_secondary difmap
_audit_creation_method SHELXL
_cell_angle_alpha 86.54(2)
_cell_angle_beta 86.82(2)
_cell_angle_gamma 87.80(2)
_cell_formula_units_Z 2
_cell_length_a 12.337(2)
_cell_length_b 16.102(5)
_cell_length_c 21.258(5)
_cell_measurement_reflns_used 8192
_cell_measurement_temperature 223(2)
_cell_volume 4206.1(18)
_computing_cell_refinement 'Siemens XSCANS'
_computing_data_collection 'Siemens XSCANS'
_computing_data_reduction 'Siemens SHELXTL'
_computing_molecular_graphics 'Siemens SHELXTL'
_computing_publication_material 'Siemens SHELXTL'
_computing_structure_refinement 'SHELXL-93 (Sheldrick, 1993)'
_computing_structure_solution 'SHELXS-86 (Sheldrick, 1990)'
_diffrn_ambient_temperature 223(2)
_diffrn_measurement_device 'Siemens P4'
_diffrn_measurement_method '\w scans'
_diffrn_radiation_monochromator graphite
_diffrn_radiation_source 'fine-focus sealed tube'
_diffrn_radiation_type MoK\a
_diffrn_radiation_wavelength 0.71073
_diffrn_reflns_av_R_equivalents 0.0235
_diffrn_reflns_av_sigmaI/netI 0.0440
_diffrn_reflns_limit_h_max 16
_diffrn_reflns_limit_h_min -16
_diffrn_reflns_limit_k_max 18
_diffrn_reflns_limit_k_min -21
_diffrn_reflns_limit_l_max 29
_diffrn_reflns_limit_l_min -29
_diffrn_reflns_number 30600
_diffrn_reflns_theta_max 29.38
_diffrn_reflns_theta_min 1.55
_exptl_absorpt_coefficient_mu 4.947
_exptl_absorpt_correction_T_max 0.297556
_exptl_absorpt_correction_T_min 0.408443
_exptl_absorpt_correction_type 'Sadabs, (Sheldrick 1996) '
_exptl_crystal_colour Orange
_exptl_crystal_density_diffrn 1.681
_exptl_crystal_density_meas ?
_exptl_crystal_description 'Rectangular Block, cut  '
_exptl_crystal_F_000 2056
_exptl_crystal_size_max 0.40
_exptl_crystal_size_mid 0.30
_exptl_crystal_size_min 0.22
_refine_diff_density_max 1.844
_refine_diff_density_min -0.956
_refine_diff_density_rms 0.191
_refine_ls_extinction_method none
_refine_ls_goodness_of_fit_all 0.963
_refine_ls_goodness_of_fit_obs 0.976
_refine_ls_matrix_type full
_refine_ls_number_parameters 853
_refine_ls_number_reflns 18652
_refine_ls_number_restraints 202
_refine_ls_restrained_S_all 0.981
_refine_ls_restrained_S_obs 0.998
_refine_ls_R_factor_all 0.0571
_refine_ls_R_factor_obs 0.0427
_refine_ls_shift/esd_max 2.269
_refine_ls_shift/esd_mean 0.029
_refine_ls_structure_factor_coef Fsqd
_refine_ls_weighting_details 'w=1/[\s^2^(Fo^2^)+(0.0796P)^2^+15.2210P] where P=(Fo^2^+2Fc^2^)/3'
_refine_ls_weighting_scheme calc
_refine_ls_wR_factor_all 0.1324
_refine_ls_wR_factor_obs 0.1211
_reflns_number_observed 15275
_reflns_number_total 18652
_reflns_observed_criterion >2sigma(I)
_cod_data_source_file b006907h.txt
_cod_data_source_block 148
_cod_depositor_comments
;
The following automatic conversions were performed:
'_symmetry_cell_setting' value 'Triclinic' changed to 'triclinic'
according to '/home/saulius/struct/CIF-dictionaries/cif_core.dic'
dictionary named 'cif_core.dic' version 2.4.1 from 2010-06-29.

Automatic conversion script
Id: cif_fix_enum 1527 2010-12-29 10:47:43Z saulius 

The following automatic conversions were performed:

'_refine_ls_weighting_scheme' value 'calc
w=1/[\s^2^(Fo^2^)+(0.0796P)^2^+15.2210P] where P=(Fo^2^+2Fc^2^)/3'
was changed to 'calc'. New tag '_refine_ls_weighting_details' was
created. The value of the new tag was set to
'w=1/[\s^2^(Fo^2^)+(0.0796P)^2^+15.2210P] where P=(Fo^2^+2Fc^2^)/3'.

Automatic conversion script
Id: cif_fix_values 3143 2015-03-26 13:38:13Z robertas 
;
_cod_original_cell_volume 4206.1(17)
_cod_original_sg_symbol_H-M P-1
_cod_database_code 7010210

loop_
_symmetry_equiv_pos_as_xyz
'x, y, z'
'-x, -y, -z'

loop_
_atom_site_aniso_label
_atom_site_aniso_U_11
_atom_site_aniso_U_22
_atom_site_aniso_U_33
_atom_site_aniso_U_23
_atom_site_aniso_U_13
_atom_site_aniso_U_12
Pt1 0.02595(12) 0.04582(15) 0.02406(11) -0.00628(9) -0.00263(8) -0.00578(9)
Pt2 0.02911(12) 0.03601(13) 0.02533(11) -0.00656(8) -0.00095(8) -0.00546(9)
Sn1 0.0446(3) 0.0525(3) 0.0548(3) -0.0052(2) -0.0094(2) -0.0002(2)
Se1 0.0378(3) 0.0472(4) 0.0281(3) -0.0048(2) -0.0007(2) -0.0123(3)
Se2 0.0292(3) 0.0494(4) 0.0288(3) -0.0081(2) 0.0002(2) -0.0067(2)
Cl1 0.0454(12) 0.083(2) 0.150(3) -0.021(2) -0.0014(14) 0.0078(11)
P1 0.0314(8) 0.0513(10) 0.0293(8) -0.0110(7) -0.0033(6) -0.0079(7)
P2 0.0298(8) 0.0588(11) 0.0257(7) -0.0080(7) -0.0011(6) -0.0068(7)
P3 0.0338(8) 0.0378(9) 0.0318(8) -0.0079(6) -0.0051(6) -0.0071(6)
P4 0.0331(8) 0.0361(8) 0.0270(7) -0.0065(6) -0.0001(6) -0.0041(6)
C1A 0.046(4) 0.058(4) 0.032(3) -0.011(3) 0.002(3) -0.011(3)
C2A 0.050(4) 0.079(6) 0.050(4) -0.003(4) 0.008(4) -0.019(4)
C3A 0.073(6) 0.100(8) 0.064(6) 0.011(5) 0.010(5) -0.026(6)
C4A 0.114(9) 0.064(6) 0.052(5) -0.001(4) 0.002(5) -0.027(6)
C5A 0.099(7) 0.059(5) 0.045(4) -0.002(4) -0.026(5) -0.013(5)
C6A 0.058(5) 0.057(5) 0.052(4) -0.007(4) -0.021(4) -0.013(4)
C1B 0.036(3) 0.061(5) 0.042(4) -0.019(3) -0.001(3) -0.012(3)
C2B 0.052(4) 0.082(6) 0.038(4) -0.020(4) 0.000(3) -0.017(4)
C3B 0.075(6) 0.089(7) 0.048(5) -0.034(5) 0.000(4) -0.014(5)
C4B 0.083(7) 0.104(9) 0.075(7) -0.057(6) 0.018(6) -0.020(6)
C5B 0.090(8) 0.071(7) 0.088(7) -0.036(6) 0.001(6) -0.002(5)
C6B 0.064(5) 0.070(6) 0.055(5) -0.023(4) -0.005(4) -0.011(4)
C1C 0.033(3) 0.069(5) 0.030(3) -0.012(3) -0.007(3) -0.012(3)
C2C 0.036(4) 0.074(6) 0.053(4) -0.012(4) -0.011(3) -0.006(3)
C3C 0.046(5) 0.088(7) 0.071(6) -0.008(5) -0.014(4) 0.008(4)
C4C 0.033(4) 0.136(10) 0.053(5) -0.013(5) -0.010(4) -0.006(5)
C5C 0.040(4) 0.120(8) 0.047(4) -0.032(5) -0.006(3) -0.012(5)
C6C 0.039(4) 0.085(6) 0.045(4) -0.016(4) -0.005(3) -0.016(4)
C1D 0.031(3) 0.058(4) 0.037(3) -0.020(3) -0.001(3) -0.011(3)
C2D 0.035(4) 0.069(5) 0.046(4) -0.017(4) -0.004(3) -0.009(3)
C3D 0.063(5) 0.051(5) 0.078(6) -0.020(4) -0.025(5) 0.008(4)
C4D 0.044(4) 0.081(7) 0.075(6) -0.040(5) -0.019(4) 0.011(4)
C5D 0.032(4) 0.101(7) 0.059(5) -0.047(5) -0.006(3) -0.005(4)
C6D 0.037(4) 0.080(6) 0.041(4) -0.020(4) -0.003(3) -0.012(4)
C1E 0.041(4) 0.085(6) 0.030(3) -0.003(3) -0.005(3) -0.012(4)
C2E 0.050(5) 0.092(7) 0.045(4) 0.000(4) -0.006(3) -0.001(4)
C3E 0.061(6) 0.127(10) 0.078(7) 0.005(7) -0.035(5) 0.001(6)
C4E 0.092(8) 0.157(12) 0.040(5) 0.001(6) -0.031(5) -0.015(8)
C5E 0.071(7) 0.166(12) 0.033(4) -0.019(6) -0.009(4) -0.018(7)
C6E 0.061(5) 0.131(9) 0.032(4) -0.010(5) -0.002(4) -0.015(5)
C1F 0.037(3) 0.058(4) 0.032(3) -0.010(3) 0.007(3) -0.009(3)
C2F 0.075(6) 0.087(7) 0.059(5) 0.014(5) -0.010(5) -0.021(5)
C3F 0.109(10) 0.071(7) 0.112(10) 0.032(7) -0.007(8) -0.028(7)
C4F 0.078(8) 0.074(7) 0.121(10) 0.000(7) 0.008(7) -0.025(6)
C5F 0.049(5) 0.082(7) 0.083(7) -0.012(5) 0.008(4) -0.014(5)
C6F 0.034(4) 0.063(5) 0.056(4) -0.001(4) 0.004(3) -0.007(3)
C1G 0.043(4) 0.043(4) 0.038(3) -0.007(3) -0.011(3) -0.013(3)
C2G 0.053(4) 0.047(4) 0.046(4) -0.004(3) -0.011(3) -0.005(3)
C3G 0.083(6) 0.041(4) 0.059(5) -0.008(4) -0.022(4) 0.000(4)
C4G 0.086(7) 0.047(5) 0.063(5) 0.012(4) -0.028(5) -0.023(5)
C5G 0.061(5) 0.071(6) 0.072(6) 0.013(5) -0.005(4) -0.029(5)
C6G 0.049(4) 0.055(5) 0.058(5) 0.006(4) -0.004(4) -0.015(3)
C1H 0.042(4) 0.043(4) 0.034(3) -0.007(3) -0.010(3) -0.005(3)
C2H 0.115(8) 0.043(4) 0.060(5) -0.015(4) -0.044(5) 0.003(5)
C3H 0.165(12) 0.056(6) 0.068(6) -0.023(5) -0.059(7) -0.008(6)
C4H 0.122(9) 0.055(5) 0.049(5) -0.012(4) -0.038(5) 0.007(5)
C5H 0.060(5) 0.047(4) 0.049(4) 0.000(3) -0.016(4) 0.002(3)
C6H 0.037(3) 0.040(4) 0.042(3) -0.008(3) -0.008(3) -0.004(3)
C1I 0.034(3) 0.040(4) 0.034(3) -0.003(3) -0.001(2) -0.002(3)
C2I 0.042(4) 0.050(4) 0.040(3) -0.007(3) -0.003(3) -0.002(3)
C3I 0.033(4) 0.075(5) 0.048(4) -0.004(4) -0.004(3) 0.010(3)
C4I 0.049(4) 0.078(6) 0.037(4) -0.018(4) -0.002(3) 0.016(4)
C5I 0.061(5) 0.063(5) 0.041(4) -0.017(3) -0.009(3) 0.004(4)
C6I 0.044(4) 0.040(4) 0.037(3) -0.009(3) -0.002(3) -0.002(3)
C1J 0.042(4) 0.045(4) 0.033(3) -0.011(3) 0.003(3) -0.009(3)
C2J 0.066(5) 0.043(4) 0.048(4) -0.009(3) 0.001(4) -0.005(3)
C3J 0.110(8) 0.040(5) 0.079(6) -0.020(4) -0.002(6) -0.003(5)
C4J 0.126(9) 0.061(6) 0.066(6) -0.036(5) -0.001(6) -0.022(6)
C5J 0.123(9) 0.069(6) 0.050(5) -0.027(5) -0.012(5) -0.010(6)
C6J 0.076(6) 0.055(5) 0.044(4) -0.011(3) -0.011(4) -0.005(4)
C1K 0.034(3) 0.037(3) 0.036(3) 0.001(3) -0.007(2) -0.005(2)
C2K 0.048(4) 0.053(5) 0.046(4) 0.003(3) 0.000(3) -0.001(3)
C3K 0.063(5) 0.063(5) 0.064(5) 0.022(4) -0.021(4) -0.014(4)
C4K 0.054(5) 0.044(5) 0.104(8) 0.017(5) -0.030(5) -0.004(4)
C5K 0.041(4) 0.044(4) 0.101(7) -0.018(4) -0.009(4) -0.002(3)
C6K 0.035(3) 0.044(4) 0.055(4) -0.010(3) -0.002(3) -0.004(3)
C1L 0.036(3) 0.052(4) 0.027(3) -0.005(3) 0.002(2) -0.004(3)
C2L 0.035(4) 0.059(5) 0.093(7) -0.013(5) 0.000(4) 0.000(3)
C3L 0.045(5) 0.075(7) 0.130(10) -0.023(6) 0.005(5) 0.007(5)
C4L 0.032(4) 0.094(7) 0.071(6) -0.006(5) -0.002(4) -0.004(4)
C5L 0.043(4) 0.071(5) 0.057(5) -0.003(4) -0.006(3) -0.027(4)
C6L 0.041(4) 0.055(4) 0.050(4) -0.010(3) 0.003(3) -0.006(3)
C1 0.087(7) 0.058(6) 0.079(6) -0.022(5) -0.013(5) 0.016(5)
C5 0.123(10) 0.088(8) 0.066(6) 0.004(6) -0.031(6) 0.028(7)
P5 0.158(3) 0.078(2) 0.061(2) 0.0033(14) -0.030(2) -0.037(2)

loop_
_atom_site_label
_atom_site_type_symbol
_atom_site_fract_x
_atom_site_fract_y
_atom_site_fract_z
_atom_site_U_iso_or_equiv
_atom_site_thermal_displace_type
_atom_site_occupancy
_atom_site_calc_flag
_atom_site_refinement_flags
_atom_site_disorder_group
Pt1 Pt -0.18587(2) 0.28809(2) 0.292479(10) 0.03160(7) Uani 1 d . .
Pt2 Pt -0.25164(2) 0.222004(14) 0.150522(10) 0.02987(7) Uani 1 d . .
Sn1 Sn -0.05154(4) 0.10711(3) 0.23701(3) 0.05033(13) Uani 1 d . .
Se1 Se -0.27776(5) 0.16539(4) 0.26018(3) 0.03736(14) Uani 1 d . .
Se2 Se -0.07720(5) 0.25981(4) 0.19296(3) 0.03549(14) Uani 1 d . .
Cl1 Cl 0.1463(2) 0.1153(2) 0.2123(2) 0.0928(9) Uani 1 d . .
P1 P -0.08155(13) 0.40171(11) 0.30502(7) 0.0368(4) Uani 1 d . .
P2 P -0.29317(13) 0.29201(12) 0.38345(7) 0.0378(4) Uani 1 d . .
P3 P -0.42942(13) 0.19361(10) 0.13546(8) 0.0340(3) Uani 1 d . .
P4 P -0.19910(13) 0.26153(10) 0.04856(7) 0.0319(3) Uani 1 d . .
C1A C -0.0654(5) 0.4663(5) 0.2317(3) 0.045(2) Uani 1 d G .
C2A C 0.0257(6) 0.5139(5) 0.2191(4) 0.059(2) Uani 1 d G .
H2AA H 0.0840(30) 0.5077(39) 0.2450(25) 0.071 Uiso 1 calc R .
C3A C 0.0289(9) 0.5706(7) 0.1677(5) 0.080(3) Uani 1 d G .
H3AA H 0.0898(9) 0.6026(7) 0.1596(5) 0.096 Uiso 1 calc R .
C4A C -0.0544(10) 0.5808(6) 0.1288(4) 0.076(3) Uani 1 d G .
H4AA H -0.0512(10) 0.6199(6) 0.0948(4) 0.091 Uiso 1 calc R .
C5A C -0.1429(9) 0.5331(6) 0.1400(4) 0.067(2) Uani 1 d G .
H5AA H -0.2000(9) 0.5394(6) 0.1131(4) 0.080 Uiso 1 calc R .
C6A C -0.1489(7) 0.4750(5) 0.1913(4) 0.054(2) Uani 1 d G .
H6AA H -0.2093(7) 0.4421(5) 0.1981(4) 0.065 Uiso 1 calc R .
C1B C -0.1214(6) 0.4808(5) 0.3608(3) 0.046(2) Uani 1 d . .
C2B C -0.1057(7) 0.4652(6) 0.4254(3) 0.056(2) Uani 1 d . .
H2BA H -0.0754(7) 0.4143(6) 0.4397(3) 0.068 Uiso 1 calc R .
C3B C -0.1344(8) 0.5241(7) 0.4674(4) 0.070(3) Uani 1 d . .
H3BA H -0.1230(8) 0.5126(7) 0.5100(4) 0.083 Uiso 1 calc R .
C4B C -0.1780(9) 0.5970(8) 0.4489(5) 0.086(4) Uani 1 d . .
H4BA H -0.1974(9) 0.6358(8) 0.4786(5) 0.103 Uiso 1 calc R .
C5B C -0.1952(9) 0.6164(7) 0.3852(5) 0.082(3) Uani 1 d . .
H5BA H -0.2253(9) 0.6680(7) 0.3722(5) 0.098 Uiso 1 calc R .
C6B C -0.1664(7) 0.5569(6) 0.3412(4) 0.062(2) Uani 1 d . .
H6BA H -0.1777(7) 0.5688(6) 0.2986(4) 0.074 Uiso 1 calc R .
C1C C 0.0556(5) 0.3718(5) 0.3287(3) 0.043(2) Uani 1 d . .
C2C C 0.0950(6) 0.2924(6) 0.3238(4) 0.053(2) Uani 1 d . .
H2CA H 0.0533(6) 0.2535(6) 0.3066(4) 0.064 Uiso 1 calc R .
C3C C 0.1978(7) 0.2689(7) 0.3446(4) 0.068(2) Uani 1 d . .
H3CA H 0.2237(7) 0.2141(7) 0.3420(4) 0.082 Uiso 1 calc R .
C4C C 0.2605(7) 0.3265(8) 0.3687(4) 0.073(3) Uani 1 d . .
H4CA H 0.3289(7) 0.3109(8) 0.3825(4) 0.088 Uiso 1 calc R .
C5C C 0.2219(7) 0.4074(7) 0.3725(4) 0.067(3) Uani 1 d . .
H5CA H 0.2647(7) 0.4463(7) 0.3889(4) 0.081 Uiso 1 calc R .
C6C C 0.1201(6) 0.4314(6) 0.3522(4) 0.055(2) Uani 1 d . .
H6CA H 0.0948(6) 0.4864(6) 0.3542(4) 0.066 Uiso 1 calc R .
C1D C -0.3889(5) 0.3804(5) 0.3885(3) 0.041(2) Uani 1 d . .
C2D C -0.3813(6) 0.4460(5) 0.3449(4) 0.049(2) Uani 1 d . .
H2DA H -0.3288(6) 0.4439(5) 0.3119(4) 0.059 Uiso 1 calc R .
C3D C -0.4507(7) 0.5160(5) 0.3490(5) 0.063(2) Uani 1 d . .
H3DA H -0.4440(7) 0.5607(5) 0.3194(5) 0.075 Uiso 1 calc R .
C4D C -0.5302(7) 0.5181(7) 0.3980(5) 0.065(2) Uani 1 d . .
H4DA H -0.5773(7) 0.5643(7) 0.4012(5) 0.078 Uiso 1 calc R .
C5D C -0.5392(6) 0.4519(6) 0.4413(4) 0.062(2) Uani 1 d . .
H5DA H -0.5921(6) 0.4539(6) 0.4742(4) 0.074 Uiso 1 calc R .
C6D C -0.4708(6) 0.3823(6) 0.4370(4) 0.052(2) Uani 1 d . .
H6DA H -0.4789(6) 0.3370(6) 0.4660(4) 0.062 Uiso 1 calc R .
C1E C -0.2129(6) 0.2874(6) 0.4534(3) 0.052(2) Uani 1 d . .
C2E C -0.1110(7) 0.2491(6) 0.4498(4) 0.062(2) Uani 1 d . .
H2EA H -0.0851(7) 0.2260(6) 0.4126(4) 0.075 Uiso 1 calc R .
C3E C -0.0468(9) 0.2452(8) 0.5018(5) 0.088(3) Uani 1 d . .
H3EA H 0.0220(9) 0.2196(8) 0.4991(5) 0.106 Uiso 1 calc R .
C4E C -0.0841(10) 0.2783(9) 0.5562(5) 0.095(4) Uani 1 d . .
H4EA H -0.0404(10) 0.2752(9) 0.5906(5) 0.114 Uiso 1 calc R .
C5E C -0.1850(9) 0.3163(9) 0.5614(4) 0.089(4) Uani 1 d . .
H5EA H -0.2100(9) 0.3388(9) 0.5991(4) 0.107 Uiso 1 calc R .
C6E C -0.2496(8) 0.3210(7) 0.5098(4) 0.074(3) Uani 1 d . .
H6EA H -0.3182(8) 0.3470(7) 0.5129(4) 0.089 Uiso 1 calc R .
C1F C -0.3819(5) 0.2042(5) 0.3977(3) 0.042(2) Uani 1 d . .
C2F C -0.3534(9) 0.1357(7) 0.4355(4) 0.074(3) Uani 1 d . .
H2FA H -0.2911(9) 0.1361(7) 0.4582(4) 0.088 Uiso 1 calc R .
C3F C -0.4161(11) 0.0663(7) 0.4401(6) 0.098(4) Uani 1 d . .
H3FA H -0.3965(11) 0.0203(7) 0.4661(6) 0.118 Uiso 1 calc R .
C4F C -0.5098(10) 0.0653(7) 0.4056(6) 0.091(4) Uani 1 d . .
H4FA H -0.5514(10) 0.0181(7) 0.4080(6) 0.109 Uiso 1 calc R .
C5F C -0.5397(8) 0.1326(7) 0.3689(5) 0.071(3) Uani 1 d . .
H5FA H -0.6030(8) 0.1330(7) 0.3471(5) 0.086 Uiso 1 calc R .
C6F C -0.4741(6) 0.2020(5) 0.3641(4) 0.052(2) Uani 1 d . .
H6FA H -0.4932(6) 0.2477(5) 0.3376(4) 0.062 Uiso 1 calc R .
C1G C -0.4671(6) 0.0922(4) 0.1721(3) 0.0406(15) Uani 1 d . .
C2G C -0.3917(7) 0.0262(5) 0.1663(3) 0.048(2) Uani 1 d . .
H2GA H -0.3240(7) 0.0351(5) 0.1461(3) 0.058 Uiso 1 calc R .
C3G C -0.4173(8) -0.0520(5) 0.1904(4) 0.060(2) Uani 1 d . .
H3GA H -0.3669(8) -0.0961(5) 0.1862(4) 0.072 Uiso 1 calc R .
C4G C -0.5175(8) -0.0659(5) 0.2210(4) 0.065(2) Uani 1 d . .
H4GA H -0.5343(8) -0.1190(5) 0.2374(4) 0.077 Uiso 1 calc R .
C5G C -0.5915(8) -0.0013(6) 0.2269(5) 0.068(2) Uani 1 d . .
H5GA H -0.6589(8) -0.0107(6) 0.2474(5) 0.082 Uiso 1 calc R .
C6G C -0.5672(7) 0.0790(5) 0.2026(4) 0.054(2) Uani 1 d . .
H6GA H -0.6179(7) 0.1228(5) 0.2069(4) 0.065 Uiso 1 calc R .
C1H C -0.4786(6) 0.1922(4) 0.0556(3) 0.0393(14) Uani 1 d . .
C2H C -0.5037(9) 0.1191(5) 0.0303(4) 0.071(3) Uani 1 d . .
H2HA H -0.4947(9) 0.0685(5) 0.0533(4) 0.085 Uiso 1 calc R .
C3H C -0.5428(11) 0.1213(6) -0.0302(5) 0.093(4) Uani 1 d . .
H3HA H -0.5608(11) 0.0722(6) -0.0474(5) 0.112 Uiso 1 calc R .
C4H C -0.5549(9) 0.1963(6) -0.0646(4) 0.074(3) Uani 1 d . .
H4HA H -0.5788(9) 0.1974(6) -0.1054(4) 0.089 Uiso 1 calc R .
C5H C -0.5319(7) 0.2685(5) -0.0391(4) 0.052(2) Uani 1 d . .
H5HA H -0.5406(7) 0.3191(5) -0.0622(4) 0.062 Uiso 1 calc R .
C6H C -0.4958(5) 0.2665(4) 0.0212(3) 0.0393(14) Uani 1 d . .
H6HA H -0.4827(5) 0.3163(4) 0.0391(3) 0.047 Uiso 1 calc R .
C1I C -0.5249(5) 0.2717(4) 0.1684(3) 0.0359(13) Uani 1 d . .
C2I C -0.6340(6) 0.2707(5) 0.1550(3) 0.043(2) Uani 1 d . .
H2IA H -0.6585(6) 0.2295(5) 0.1310(3) 0.052 Uiso 1 calc R .
C3I C -0.7062(6) 0.3318(5) 0.1776(4) 0.052(2) Uani 1 d . .
H3IA H -0.7794(6) 0.3309(5) 0.1694(4) 0.063 Uiso 1 calc R .
C4I C -0.6694(6) 0.3940(6) 0.2124(3) 0.055(2) Uani 1 d . .
H4IA H -0.7175(6) 0.4355(6) 0.2266(3) 0.066 Uiso 1 calc R .
C5I C -0.5633(7) 0.3946(5) 0.2258(4) 0.054(2) Uani 1 d . .
H5IA H -0.5396(7) 0.4363(5) 0.2496(4) 0.065 Uiso 1 calc R .
C6I C -0.4883(6) 0.3327(4) 0.2042(3) 0.0400(14) Uani 1 d . .
H6IA H -0.4157(6) 0.3330(4) 0.2139(3) 0.048 Uiso 1 calc R .
C1J C -0.2211(6) 0.1771(4) -0.0027(3) 0.0396(14) Uani 1 d . .
C2J C -0.1916(7) 0.0968(5) 0.0220(4) 0.053(2) Uani 1 d . .
H2JA H -0.1664(7) 0.0894(5) 0.0624(4) 0.063 Uiso 1 calc R .
C3J C -0.2000(9) 0.0284(6) -0.0145(5) 0.075(3) Uani 1 d . .
H3JA H -0.1815(9) -0.0247(6) 0.0021(5) 0.091 Uiso 1 calc R .
C4J C -0.2356(10) 0.0388(6) -0.0749(5) 0.083(3) Uani 1 d . .
H4JA H -0.2368(10) -0.0064(6) -0.1000(5) 0.099 Uiso 1 calc R .
C5J C -0.2691(10) 0.1165(6) -0.0974(4) 0.079(3) Uani 1 d . .
H5JA H -0.2984(10) 0.1231(6) -0.1368(4) 0.095 Uiso 1 calc R .
C6J C -0.2601(7) 0.1859(5) -0.0620(4) 0.058(2) Uani 1 d . .
H6JA H -0.2805(7) 0.2385(5) -0.0788(4) 0.069 Uiso 1 calc R .
C1K C -0.2594(5) 0.3583(4) 0.0170(3) 0.0353(13) Uani 1 d . .
C2K C -0.2429(6) 0.3857(5) -0.0461(4) 0.050(2) Uani 1 d . .
H2KA H -0.1991(6) 0.3540(5) -0.0733(4) 0.059 Uiso 1 calc R .
C3K C -0.2910(7) 0.4595(6) -0.0684(4) 0.063(2) Uani 1 d . .
H3KA H -0.2819(7) 0.4764(6) -0.1110(4) 0.076 Uiso 1 calc R .
C4K C -0.3533(7) 0.5089(5) -0.0274(5) 0.067(3) Uani 1 d . .
H4KA H -0.3861(7) 0.5586(5) -0.0425(5) 0.080 Uiso 1 calc R .
C5K C -0.3658(6) 0.4838(5) 0.0348(5) 0.061(2) Uani 1 d . .
H5KA H -0.4051(6) 0.5179(5) 0.0624(5) 0.073 Uiso 1 calc R .
C6K C -0.3205(5) 0.4075(4) 0.0582(4) 0.045(2) Uani 1 d . .
H6KA H -0.3313(5) 0.3902(4) 0.1006(4) 0.053 Uiso 1 calc R .
C1L C -0.0536(5) 0.2808(4) 0.0363(3) 0.0380(14) Uani 1 d . .
C2L C 0.0211(6) 0.2197(6) 0.0203(5) 0.062(2) Uani 1 d . .
H2LA H -0.0011(6) 0.1667(6) 0.0129(5) 0.075 Uiso 1 calc R .
C3L C 0.1315(8) 0.2379(7) 0.0151(6) 0.083(3) Uani 1 d . .
H3LA H 0.1820(8) 0.1963(7) 0.0037(6) 0.100 Uiso 1 calc R .
C4L C 0.1666(7) 0.3131(7) 0.0259(4) 0.066(2) Uani 1 d . .
H4LA H 0.2405(7) 0.3233(7) 0.0228(4) 0.079 Uiso 1 calc R .
C5L C 0.0927(6) 0.3744(6) 0.0416(4) 0.056(2) Uani 1 d . .
H5LA H 0.1160(6) 0.4273(6) 0.0482(4) 0.067 Uiso 1 calc R .
C6L C -0.0183(6) 0.3583(5) 0.0478(4) 0.049(2) Uani 1 d . .
H6LA H -0.0681(6) 0.4000(5) 0.0597(4) 0.059 Uiso 1 calc R .
C1 C -0.0733(9) 0.0104(6) 0.1745(5) 0.074(3) Uani 1 d D .
H1A H -0.1504(9) 0.0057(6) 0.1694(5) 0.089 Uiso 1 calc R 1
H1B H -0.0397(9) 0.0264(6) 0.1334(5) 0.089 Uiso 1 calc R 1
C2 C -0.0285(14) -0.0702(9) 0.1954(8) 0.132(5) Uiso 1 d D 1
H2A H -0.0674(14) -0.0880(9) 0.2345(8) 0.158 Uiso 1 calc R 1
H2B H 0.0465(14) -0.0635(9) 0.2049(8) 0.158 Uiso 1 calc R 1
C3 C -0.0314(34) -0.1372(15) 0.1515(16) 0.152(10) Uiso 0.50 d PD 1
H3A H -0.1061(34) -0.1412(15) 0.1403(16) 0.183 Uiso 0.50 calc PR 1
H3B H 0.0103(34) -0.1198(15) 0.1133(16) 0.183 Uiso 0.50 calc PR 1
C4 C 0.0073(29) -0.2193(17) 0.1708(16) 0.152(10) Uiso 0.50 d PD 1
H4A H 0.0025(29) -0.2553(17) 0.1368(16) 0.229 Uiso 0.50 calc PR 1
H4B H -0.0363(29) -0.2401(17) 0.2067(16) 0.229 Uiso 0.50 calc PR 1
H4C H 0.0815(29) -0.2175(17) 0.1818(16) 0.229 Uiso 0.50 calc PR 1
C3' C -0.0532(56) -0.1215(41) 0.1288(32) 0.220(21) Uiso 0.50 d PD 2
C4' C -0.1411(51) -0.1652(40) 0.1639(31) 0.220(21) Uiso 0.50 d PD 2
C5 C -0.0455(11) 0.0706(8) 0.3345(5) 0.092(4) Uani 1 d D .
H5A H -0.0672(11) 0.1189(8) 0.3579(5) 0.111 Uiso 1 calc R 1
H5B H -0.1005(11) 0.0296(8) 0.3443(5) 0.111 Uiso 1 calc R 1
C6 C 0.0539(13) 0.0369(10) 0.3590(9) 0.133(5) Uiso 1 d D 1
H6A H 0.1093(13) 0.0741(10) 0.3415(9) 0.160 Uiso 1 calc R 1
H6B H 0.0470(13) 0.0458(10) 0.4038(9) 0.160 Uiso 1 calc R 1
C7 C 0.1005(24) -0.0413(16) 0.3552(16) 0.140(8) Uiso 0.50 d PD 1
H7A H 0.1199(24) -0.0492(16) 0.3111(16) 0.168 Uiso 0.50 calc PR 1
H7B H 0.0452(24) -0.0809(16) 0.3684(16) 0.168 Uiso 0.50 calc PR 1
C8 C 0.1996(25) -0.0644(20) 0.3920(17) 0.140(8) Uiso 0.50 d PD 1
H8A H 0.2223(25) -0.1210(20) 0.3851(17) 0.210 Uiso 0.50 calc PR 1
H8B H 0.1821(25) -0.0588(20) 0.4362(17) 0.210 Uiso 0.50 calc PR 1
H8C H 0.2572(25) -0.0281(20) 0.3782(17) 0.210 Uiso 0.50 calc PR 1
C7' C 0.0663(31) 0.0070(26) 0.4287(20) 0.158(10) Uiso 0.50 d PD 2
C8' C 0.1766(31) -0.0260(27) 0.4390(20) 0.158(10) Uiso 0.50 d PD 2
P5 P 0.6800(4) 0.3256(2) -0.24613(14) 0.0975(11) Uani 1 d D 1
F1 F 0.7287(13) 0.4024(9) -0.2839(7) 0.190(3) Uiso 0.70 d PD 1
F2 F 0.5822(12) 0.3906(10) -0.2220(7) 0.190(3) Uiso 0.70 d PD 1
F3 F 0.6207(13) 0.2601(9) -0.2022(7) 0.190(3) Uiso 0.70 d PD 1
F4 F 0.7676(12) 0.2687(10) -0.2698(7) 0.190(3) Uiso 0.70 d PD 1
F5 F 0.6080(13) 0.3123(10) -0.3010(7) 0.190(3) Uiso 0.70 d PD 1
F6 F 0.7405(13) 0.3482(10) -0.1889(7) 0.190(3) Uiso 0.70 d PD 1
F1A F 0.8026(15) 0.3445(14) -0.2835(9) 0.115(3) Uiso 0.30 d PD 2
F2A F 0.6692(18) 0.4185(11) -0.2326(10) 0.115(3) Uiso 0.30 d PD 2
F3A F 0.5747(15) 0.2987(14) -0.2112(10) 0.115(3) Uiso 0.30 d PD 2
F4A F 0.7067(18) 0.2279(11) -0.2617(10) 0.115(3) Uiso 0.30 d PD 2
F5A F 0.6351(17) 0.3415(13) -0.3140(8) 0.115(3) Uiso 0.30 d PD 2
F6A F 0.7533(17) 0.3063(13) -0.1855(9) 0.115(3) Uiso 0.30 d PD 2

loop_
_atom_type_symbol
_atom_type_description
_atom_type_scat_dispersion_real
_atom_type_scat_dispersion_imag
_atom_type_scat_source
C C 0.0033 0.0016 'International Tables Vol C Tables 4.2.6.8 and 6.1.1.4'
H H 0.0000 0.0000 'International Tables Vol C Tables 4.2.6.8 and 6.1.1.4'
F F 0.0171 0.0103 'International Tables Vol C Tables 4.2.6.8 and 6.1.1.4'
P P 0.1023 0.0942 'International Tables Vol C Tables 4.2.6.8 and 6.1.1.4'
Cl Cl 0.1484 0.1585 'International Tables Vol C Tables 4.2.6.8 and 6.1.1.4'
Se Se -0.0929 2.2259 'International Tables Vol C Tables 4.2.6.8 and 6.1.1.4'
Sn Sn -0.6537 1.4246 'International Tables Vol C Tables 4.2.6.8 and 6.1.1.4'
Pt Pt -1.7033 8.3905 'International Tables Vol C Tables 4.2.6.8 and 6.1.1.4'

loop_
_geom_angle_atom_site_label_1
_geom_angle_atom_site_label_2
_geom_angle_atom_site_label_3
_geom_angle
_geom_angle_site_symmetry_1
_geom_angle_site_symmetry_3
_geom_angle_publ_flag
P2 Pt1 P1 99.02(6) . . ?
P2 Pt1 Se1 91.61(5) . . ?
P1 Pt1 Se1 169.35(4) . . ?
P2 Pt1 Se2 170.70(5) . . ?
P1 Pt1 Se2 89.73(5) . . ?
Se1 Pt1 Se2 79.67(3) . . ?
P4 Pt2 P3 98.56(6) . . ?
P4 Pt2 Se1 169.95(5) . . ?
P3 Pt2 Se1 88.64(5) . . ?
P4 Pt2 Se2 93.80(5) . . ?
P3 Pt2 Se2 166.11(4) . . ?
Se1 Pt2 Se2 79.94(3) . . ?
C5 Sn1 C1 116.7(5) . . ?
C5 Sn1 Cl1 97.9(4) . . ?
C1 Sn1 Cl1 94.8(3) . . ?
C5 Sn1 Se2 124.2(3) . . ?
C1 Sn1 Se2 117.7(3) . . ?
Cl1 Sn1 Se2 89.36(8) . . ?
C5 Sn1 Se1 89.0(3) . . ?
C1 Sn1 Se1 100.4(3) . . ?
Cl1 Sn1 Se1 158.32(7) . . ?
Se2 Sn1 Se1 69.93(3) . . ?
Pt2 Se1 Pt1 87.59(3) . . ?
Pt2 Se1 Sn1 81.94(3) . . ?
Pt1 Se1 Sn1 81.10(3) . . ?
Pt2 Se2 Pt1 86.26(3) . . ?
Pt2 Se2 Sn1 88.77(3) . . ?
Pt1 Se2 Sn1 87.80(3) . . ?
C1B P1 C1C 101.3(3) . . ?
C1B P1 C1A 100.7(3) . . ?
C1C P1 C1A 106.5(3) . . ?
C1B P1 Pt1 122.5(2) . . ?
C1C P1 Pt1 112.7(3) . . ?
C1A P1 Pt1 111.4(2) . . ?
C1D P2 C1F 102.1(3) . . ?
C1D P2 C1E 107.9(4) . . ?
C1F P2 C1E 103.6(4) . . ?
C1D P2 Pt1 115.9(2) . . ?
C1F P2 Pt1 114.3(2) . . ?
C1E P2 Pt1 111.9(2) . . ?
C1G P3 C1I 107.1(3) . . ?
C1G P3 C1H 103.5(3) . . ?
C1I P3 C1H 99.8(3) . . ?
C1G P3 Pt2 112.1(2) . . ?
C1I P3 Pt2 112.2(2) . . ?
C1H P3 Pt2 120.8(2) . . ?
C1K P4 C1J 110.5(3) . . ?
C1K P4 C1L 101.7(3) . . ?
C1J P4 C1L 104.2(3) . . ?
C1K P4 Pt2 116.1(2) . . ?
C1J P4 Pt2 109.6(2) . . ?
C1L P4 Pt2 113.9(2) . . ?
C2A C1A C6A 118.9(7) . . ?
C2A C1A P1 120.8(6) . . ?
C6A C1A P1 119.9(5) . . ?
C3A C2A C1A 119.5(8) . . ?
C2A C3A C4A 121.7(9) . . ?
C3A C4A C5A 119.2(9) . . ?
C6A C5A C4A 120.8(9) . . ?
C5A C6A C1A 119.9(8) . . ?
C6B C1B C2B 118.3(7) . . ?
C6B C1B P1 121.6(6) . . ?
C2B C1B P1 120.2(7) . . ?
C3B C2B C1B 120.6(9) . . ?
C4B C3B C2B 121.4(9) . . ?
C3B C4B C5B 120.6(9) . . ?
C4B C5B C6B 119.0(11) . . ?
C1B C6B C5B 120.0(9) . . ?
C2C C1C C6C 119.9(7) . . ?
C2C C1C P1 120.5(5) . . ?
C6C C1C P1 119.6(6) . . ?
C1C C2C C3C 120.4(8) . . ?
C4C C3C C2C 120.0(9) . . ?
C3C C4C C5C 119.8(8) . . ?
C4C C5C C6C 120.6(8) . . ?
C5C C6C C1C 119.2(9) . . ?
C2D C1D C6D 119.3(7) . . ?
C2D C1D P2 119.9(5) . . ?
C6D C1D P2 120.7(6) . . ?
C1D C2D C3D 121.3(8) . . ?
C4D C3D C2D 119.0(9) . . ?
C5D C4D C3D 120.0(8) . . ?
C4D C5D C6D 121.0(8) . . ?
C5D C6D C1D 119.4(8) . . ?
C2E C1E C6E 118.6(7) . . ?
C2E C1E P2 118.3(6) . . ?
C6E C1E P2 123.1(7) . . ?
C1E C2E C3E 120.1(9) . . ?
C4E C3E C2E 120.4(10) . . ?
C3E C4E C5E 121.0(9) . . ?
C4E C5E C6E 119.2(9) . . ?
C5E C6E C1E 120.8(10) . . ?
C2F C1F C6F 118.6(8) . . ?
C2F C1F P2 121.7(6) . . ?
C6F C1F P2 119.3(6) . . ?
C1F C2F C3F 120.6(10) . . ?
C2F C3F C4F 119.9(11) . . ?
C5F C4F C3F 120.1(10) . . ?
C4F C5F C6F 119.1(10) . . ?
C1F C6F C5F 121.6(8) . . ?
C6G C1G C2G 119.9(7) . . ?
C6G C1G P3 122.7(6) . . ?
C2G C1G P3 117.4(5) . . ?
C3G C2G C1G 119.9(8) . . ?
C2G C3G C4G 120.6(8) . . ?
C5G C4G C3G 119.6(8) . . ?
C4G C5G C6G 120.8(9) . . ?
C1G C6G C5G 119.2(8) . . ?
C2H C1H C6H 119.0(6) . . ?
C2H C1H P3 121.6(6) . . ?
C6H C1H P3 119.3(5) . . ?
C1H C2H C3H 119.5(8) . . ?
C4H C3H C2H 120.1(8) . . ?
C5H C4H C3H 120.3(8) . . ?
C4H C5H C6H 119.6(7) . . ?
C5H C6H C1H 121.3(6) . . ?
C6I C1I C2I 120.3(6) . . ?
C6I C1I P3 120.4(5) . . ?
C2I C1I P3 119.2(5) . . ?
C3I C2I C1I 119.6(7) . . ?
C4I C3I C2I 120.1(7) . . ?
C5I C4I C3I 120.2(7) . . ?
C4I C5I C6I 120.9(7) . . ?
C1I C6I C5I 118.7(7) . . ?
C6J C1J C2J 118.8(7) . . ?
C6J C1J P4 126.0(6) . . ?
C2J C1J P4 115.2(5) . . ?
C3J C2J C1J 119.8(8) . . ?
C4J C3J C2J 120.6(9) . . ?
C5J C4J C3J 119.2(8) . . ?
C4J C5J C6J 121.0(9) . . ?
C1J C6J C5J 120.4(9) . . ?
C6K C1K C2K 119.8(7) . . ?
C6K C1K P4 118.1(5) . . ?
C2K C1K P4 122.1(5) . . ?
C3K C2K C1K 120.3(8) . . ?
C2K C3K C4K 120.1(8) . . ?
C5K C4K C3K 119.6(8) . . ?
C4K C5K C6K 121.2(8) . . ?
C1K C6K C5K 118.8(7) . . ?
C2L C1L C6L 119.1(7) . . ?
C2L C1L P4 122.4(6) . . ?
C6L C1L P4 118.4(5) . . ?
C1L C2L C3L 119.1(8) . . ?
C4L C3L C2L 122.2(9) . . ?
C3L C4L C5L 119.1(8) . . ?
C4L C5L C6L 120.3(8) . . ?
C1L C6L C5L 120.1(7) . . ?
C2 C1 Sn1 114.4(9) . . ?
C1 C2 C3 116.9(17) . . ?
C4 C3 C2 119.3(26) . . ?
C6 C5 Sn1 119.9(11) . . ?
C7 C6 C5 129.5(19) . . ?
C6 C7 C8 119.0(24) . . ?
F4 P5 F6 94.5(8) . . ?
F4 P5 F5 93.2(8) . . ?
F6 P5 F5 172.2(9) . . ?
F4 P5 F3 96.5(8) . . ?
F6 P5 F3 87.6(7) . . ?
F5 P5 F3 92.6(8) . . ?
F4 P5 F1 92.7(8) . . ?
F6 P5 F1 88.9(7) . . ?
F5 P5 F1 89.7(7) . . ?
F3 P5 F1 170.4(8) . . ?
F4 P5 F2 178.1(8) . . ?
F6 P5 F2 86.7(7) . . ?
F5 P5 F2 85.5(7) . . ?
F3 P5 F2 85.0(7) . . ?
F1 P5 F2 85.9(7) . . ?

loop_
_geom_bond_atom_site_label_1
_geom_bond_atom_site_label_2
_geom_bond_distance
_geom_bond_site_symmetry_2
_geom_bond_publ_flag
Pt1 P2 2.285(2) . ?
Pt1 P1 2.314(2) . ?
Pt1 Se1 2.4663(9) . ?
Pt1 Se2 2.4969(8) . ?
Pt2 P4 2.288(2) . ?
Pt2 P3 2.301(2) . ?
Pt2 Se1 2.4599(9) . ?
Pt2 Se2 2.4897(8) . ?
Sn1 C5 2.124(10) . ?
Sn1 C1 2.141(9) . ?
Sn1 Cl1 2.475(3) . ?
Sn1 Se2 2.5919(11) . ?
Sn1 Se1 2.9349(10) . ?
P1 C1B 1.829(7) . ?
P1 C1C 1.830(7) . ?
P1 C1A 1.827(7) . ?
P2 C1D 1.818(8) . ?
P2 C1F 1.821(7) . ?
P2 C1E 1.828(7) . ?
P3 C1G 1.831(7) . ?
P3 C1I 1.833(7) . ?
P3 C1H 1.836(7) . ?
P4 C1K 1.809(7) . ?
P4 C1J 1.830(7) . ?
P4 C1L 1.835(7) . ?
C1A C2A 1.39 . ?
C1A C6A 1.375(10) . ?
C2A C3A 1.380(12) . ?
C3A C4A 1.353(15) . ?
C4A C5A 1.360(13) . ?
C5A C6A 1.395(11) . ?
C1B C6B 1.376(12) . ?
C1B C2B 1.403(10) . ?
C2B C3B 1.365(11) . ?
C3B C4B 1.32(2) . ?
C4B C5B 1.40(2) . ?
C5B C6B 1.402(12) . ?
C1C C2C 1.358(11) . ?
C1C C6C 1.401(10) . ?
C2C C3C 1.397(11) . ?
C3C C4C 1.371(14) . ?
C4C C5C 1.375(15) . ?
C5C C6C 1.385(12) . ?
C1D C2D 1.364(11) . ?
C1D C6D 1.404(9) . ?
C2D C3D 1.394(11) . ?
C3D C4D 1.392(13) . ?
C4D C5D 1.370(14) . ?
C5D C6D 1.382(12) . ?
C1E C2E 1.379(11) . ?
C1E C6E 1.390(11) . ?
C2E C3E 1.392(12) . ?
C3E C4E 1.35(2) . ?
C4E C5E 1.37(2) . ?
C5E C6E 1.389(12) . ?
C1F C2F 1.372(12) . ?
C1F C6F 1.380(10) . ?
C2F C3F 1.379(14) . ?
C3F C4F 1.40(2) . ?
C4F C5F 1.35(2) . ?
C5F C6F 1.399(12) . ?
C1G C6G 1.380(10) . ?
C1G C2G 1.392(10) . ?
C2G C3G 1.373(11) . ?
C3G C4G 1.383(13) . ?
C4G C5G 1.365(14) . ?
C5G C6G 1.400(11) . ?
C1H C2H 1.378(10) . ?
C1H C6H 1.379(10) . ?
C2H C3H 1.396(12) . ?
C3H C4H 1.380(13) . ?
C4H C5H 1.359(11) . ?
C5H C6H 1.379(10) . ?
C1I C6I 1.382(9) . ?
C1I C2I 1.393(9) . ?
C2I C3I 1.391(10) . ?
C3I C4I 1.385(12) . ?
C4I C5I 1.355(11) . ?
C5I C6I 1.414(10) . ?
C1J C6J 1.372(10) . ?
C1J C2J 1.407(11) . ?
C2J C3J 1.395(11) . ?
C3J C4J 1.378(15) . ?
C4J C5J 1.369(15) . ?
C5J C6J 1.395(11) . ?
C1K C6K 1.388(9) . ?
C1K C2K 1.393(9) . ?
C2K C3K 1.378(11) . ?
C3K C4K 1.395(14) . ?
C4K C5K 1.362(14) . ?
C5K C6K 1.405(11) . ?
C1L C2L 1.368(10) . ?
C1L C6L 1.378(10) . ?
C2L C3L 1.401(12) . ?
C3L C4L 1.339(14) . ?
C4L C5L 1.363(13) . ?
C5L C6L 1.400(10) . ?
C1 C2 1.446(14) . ?
C2 C3 1.47(2) . ?
C3 C4 1.43(2) . ?
C3' C4' 1.46(3) . ?
C5 C6 1.434(14) . ?
C6 C7 1.37(2) . ?
C7 C8 1.51(2) . ?
C7' C8' 1.46(2) . ?
P5 F4 1.476(13) . ?
P5 F6 1.532(13) . ?
P5 F5 1.536(13) . ?
P5 F3 1.544(13) . ?
P5 F1 1.554(13) . ?
P5 F2 1.647(13) . ?
